data_4065051
loop_
_publ_author_name
'Hudson, Zachary M.'
'Wang, Suning'

_publ_section_title
;
 Nonconjugated Dimesitylboryl-Functionalized Phenylpyridines and Their
 Cyclometalated Platinum(II) Complexes
;
_journal_issue 17
_journal_name_full Organometallics
_journal_page_first 4695
_journal_paper_doi 10.1021/om200539r
_journal_volume 30
_journal_year 2011
_chemical_formula_sum 'C47 H44 B N Si'
_chemical_formula_weight 661.73
_chemical_name_systematic
; 
 ? 
;
_space_group_IT_number 2
_symmetry_cell_setting triclinic
_symmetry_space_group_name_Hall '-P 1'
_symmetry_space_group_name_H-M 'P -1'
_atom_sites_solution_hydrogens geom
_atom_sites_solution_primary direct
_atom_sites_solution_secondary difmap
_audit_creation_method SHELXL-97
_cell_angle_alpha 72.748(9)
_cell_angle_beta 75.411(10)
_cell_angle_gamma 87.040(10)
_cell_formula_units_Z 2
_cell_length_a 11.148(8)
_cell_length_b 13.357(10)
_cell_length_c 13.864(11)
_cell_measurement_reflns_used 2695
_cell_measurement_temperature 180(2)
_cell_measurement_theta_max 24.32
_cell_measurement_theta_min 2.41
_cell_volume 1907(2)
_computing_cell_refinement 'Bruker SMART'
_computing_data_collection 'Bruker SMART'
_computing_data_reduction 'Bruker SAINT'
_computing_molecular_graphics 'Bruker SHELXTL'
_computing_publication_material 'Bruker SHELXTL'
_computing_structure_refinement 'SHELXL-97 (Sheldrick, 1997)'
_computing_structure_solution 'SHELXS-97 (Sheldrick, 1990)'
_diffrn_ambient_temperature 180(2)
_diffrn_measured_fraction_theta_full 0.993
_diffrn_measured_fraction_theta_max 0.993
_diffrn_measurement_device_type 'CCD area detector'
_diffrn_measurement_method 'phi and omega scans'
_diffrn_radiation_monochromator graphite
_diffrn_radiation_source 'fine-focus sealed tube'
_diffrn_radiation_type MoK\a
_diffrn_radiation_wavelength 0.71073
_diffrn_reflns_av_R_equivalents 0.0828
_diffrn_reflns_av_sigmaI/netI 0.1135
_diffrn_reflns_limit_h_max 13
_diffrn_reflns_limit_h_min -13
_diffrn_reflns_limit_k_max 16
_diffrn_reflns_limit_k_min -16
_diffrn_reflns_limit_l_max 17
_diffrn_reflns_limit_l_min -17
_diffrn_reflns_number 19543
_diffrn_reflns_theta_full 26.50
_diffrn_reflns_theta_max 26.50
_diffrn_reflns_theta_min 1.59
_exptl_absorpt_coefficient_mu 0.095
_exptl_absorpt_correction_T_max 0.9981
_exptl_absorpt_correction_T_min 0.9953
_exptl_absorpt_correction_type multi-scan
_exptl_crystal_colour colourless
_exptl_crystal_density_diffrn 1.152
_exptl_crystal_density_method 'not measured'
_exptl_crystal_description block
_exptl_crystal_F_000 704
_exptl_crystal_size_max 0.05
_exptl_crystal_size_mid 0.05
_exptl_crystal_size_min 0.02
_refine_diff_density_max 0.709
_refine_diff_density_min -0.602
_refine_diff_density_rms 0.087
_refine_ls_extinction_method none
_refine_ls_goodness_of_fit_ref 1.015
_refine_ls_hydrogen_treatment constr
_refine_ls_matrix_type full
_refine_ls_number_parameters 457
_refine_ls_number_reflns 7856
_refine_ls_number_restraints 0
_refine_ls_restrained_S_all 1.015
_refine_ls_R_factor_all 0.1591
_refine_ls_R_factor_gt 0.0942
_refine_ls_shift/su_max 0.004
_refine_ls_shift/su_mean 0.000
_refine_ls_structure_factor_coef Fsqd
_refine_ls_weighting_details 'calc w=1/[\s^2^(Fo^2^)+(0.1500P)^2^+0.0000P] where P=(Fo^2^+2Fc^2^)/3'
_refine_ls_weighting_scheme calc
_refine_ls_wR_factor_gt 0.2315
_refine_ls_wR_factor_ref 0.2854
_reflns_number_gt 3993
_reflns_number_total 7856
_reflns_threshold_expression >2sigma(I)
_cod_data_source_file om200539r_si_003.cif
_cod_data_source_block zac9
_cod_depositor_comments
;
The following automatic conversions were performed:

'_symmetry_cell_setting' value 'Triclinic' changed to 'triclinic'
according to /home/saulius/struct/CIF-dictionaries/cif_core.dic
dictionary named 'cif_core.dic' version 2.4.1 from 2010-06-29.

Automatic conversion script
Id: cif_fix_values 1715 2011-07-08 13:25:40Z adriana 
;
_cod_original_sg_symbol_H-M P-1
_cod_database_code 4065051

loop_
_symmetry_equiv_pos_as_xyz
'x, y, z'
'-x, -y, -z'

loop_
_atom_site_label
_atom_site_type_symbol
_atom_site_fract_x
_atom_site_fract_y
_atom_site_fract_z
_atom_site_U_iso_or_equiv
_atom_site_adp_type
_atom_site_occupancy
_atom_site_symmetry_multiplicity
_atom_site_calc_flag
_atom_site_refinement_flags
Si1 Si 0.13925(10) -0.00917(7) 0.22618(8) 0.0522(3) Uani 1 1 d .
B1 B 0.1126(4) 0.4683(3) 0.1998(3) 0.0528(11) Uani 1 1 d .
N1 N -0.3502(5) -0.3190(4) 0.5837(3) 0.1163(17) Uani 1 1 d .
C1 C 0.1336(3) 0.1328(3) 0.2178(3) 0.0489(9) Uani 1 1 d .
C2 C 0.2346(3) 0.1880(3) 0.2204(3) 0.0501(9) Uani 1 1 d .
H2A H 0.3086 0.1519 0.2292 0.060 Uiso 1 1 calc R
C3 C 0.2301(4) 0.2948(3) 0.2105(3) 0.0513(9) Uani 1 1 d .
H3A H 0.3020 0.3305 0.2098 0.062 Uiso 1 1 calc R
C4 C 0.1232(4) 0.3501(2) 0.2017(2) 0.0493(9) Uani 1 1 d .
C5 C 0.0209(4) 0.2956(3) 0.1990(3) 0.0535(9) Uani 1 1 d .
H5A H -0.0541 0.3313 0.1932 0.064 Uiso 1 1 calc R
C6 C 0.0276(4) 0.1899(3) 0.2046(3) 0.0537(9) Uani 1 1 d .
H6B H -0.0420 0.1556 0.1992 0.064 Uiso 1 1 calc R
C7 C 0.2759(4) -0.0681(3) 0.2755(3) 0.0599(10) Uani 1 1 d .
C8 C 0.2643(5) -0.1275(3) 0.3778(4) 0.0783(13) Uani 1 1 d .
H8A H 0.1840 -0.1423 0.4238 0.094 Uiso 1 1 calc R
C9 C 0.3673(8) -0.1661(5) 0.4150(6) 0.114(2) Uani 1 1 d .
H9A H 0.3576 -0.2085 0.4851 0.137 Uiso 1 1 calc R
C10 C 0.4835(8) -0.1421(6) 0.3490(8) 0.125(3) Uani 1 1 d .
H10A H 0.5543 -0.1660 0.3748 0.150 Uiso 1 1 calc R
C11 C 0.4988(6) -0.0852(5) 0.2484(7) 0.108(2) Uani 1 1 d .
H11A H 0.5795 -0.0697 0.2034 0.130 Uiso 1 1 calc R
C12 C 0.3948(5) -0.0496(3) 0.2116(4) 0.0803(13) Uani 1 1 d .
H12A H 0.4056 -0.0112 0.1402 0.096 Uiso 1 1 calc R
C13 C 0.1584(3) -0.0211(3) 0.0933(3) 0.0545(9) Uani 1 1 d .
C14 C 0.1952(4) -0.1144(3) 0.0682(3) 0.0722(12) Uani 1 1 d .
H14A H 0.2082 -0.1747 0.1214 0.087 Uiso 1 1 calc R
C15 C 0.2129(4) -0.1206(3) -0.0319(4) 0.0779(13) Uani 1 1 d .
H15A H 0.2380 -0.1846 -0.0467 0.093 Uiso 1 1 calc R
C16 C 0.1948(4) -0.0351(4) -0.1101(3) 0.0727(12) Uani 1 1 d .
H16A H 0.2065 -0.0397 -0.1790 0.087 Uiso 1 1 calc R
C17 C 0.1596(4) 0.0567(3) -0.0883(3) 0.0677(11) Uani 1 1 d .
H17A H 0.1469 0.1163 -0.1423 0.081 Uiso 1 1 calc R
C18 C 0.1422(4) 0.0633(3) 0.0113(3) 0.0596(10) Uani 1 1 d .
H18A H 0.1183 0.1283 0.0244 0.072 Uiso 1 1 calc R
C19 C -0.0055(4) -0.0740(3) 0.3220(3) 0.0538(9) Uani 1 1 d .
C20 C -0.0680(4) -0.0293(3) 0.3998(3) 0.0672(11) Uani 1 1 d .
H20A H -0.0367 0.0351 0.4008 0.081 Uiso 1 1 calc R
C21 C -0.1727(4) -0.0742(3) 0.4746(3) 0.0763(13) Uani 1 1 d .
H21A H -0.2126 -0.0397 0.5245 0.092 Uiso 1 1 calc R
C22 C -0.2202(4) -0.1688(3) 0.4779(3) 0.0703(12) Uani 1 1 d .
C23 C -0.1587(4) -0.2169(3) 0.4050(3) 0.0707(12) Uani 1 1 d .
H23A H -0.1886 -0.2829 0.4067 0.085 Uiso 1 1 calc R
C24 C -0.0533(4) -0.1704(3) 0.3286(3) 0.0638(11) Uani 1 1 d .
H24A H -0.0130 -0.2058 0.2796 0.077 Uiso 1 1 calc R
C25 C -0.3370(6) -0.2128(4) 0.5566(4) 0.0917(16) Uani 1 1 d .
C26 C -0.4277(6) -0.1524(6) 0.6011(4) 0.1064(18) Uani 1 1 d .
H26A H -0.4163 -0.0785 0.5812 0.128 Uiso 1 1 calc R
C27 C -0.5319(6) -0.1984(8) 0.6723(5) 0.144(3) Uani 1 1 d .
H27A H -0.5940 -0.1573 0.7021 0.172 Uiso 1 1 calc R
C28 C -0.5457(9) -0.3061(10) 0.7005(5) 0.164(4) Uani 1 1 d .
H28A H -0.6172 -0.3405 0.7512 0.196 Uiso 1 1 calc R
C29 C -0.4569(9) -0.3621(7) 0.6554(5) 0.151(4) Uani 1 1 d .
H29A H -0.4692 -0.4360 0.6746 0.181 Uiso 1 1 calc R
C30 C -0.0203(4) 0.5050(3) 0.2450(3) 0.0557(10) Uani 1 1 d .
C31 C -0.0898(4) 0.4543(3) 0.3460(3) 0.0622(11) Uani 1 1 d .
C32 C -0.2097(4) 0.4848(3) 0.3825(3) 0.0724(12) Uani 1 1 d .
H32A H -0.2546 0.4499 0.4516 0.087 Uiso 1 1 calc R
C33 C -0.2651(4) 0.5651(4) 0.3202(4) 0.0722(12) Uani 1 1 d .
C34 C -0.1973(5) 0.6133(3) 0.2205(4) 0.0725(12) Uani 1 1 d .
H34A H -0.2346 0.6670 0.1761 0.087 Uiso 1 1 calc R
C35 C -0.0767(4) 0.5867(3) 0.1822(3) 0.0609(10) Uani 1 1 d .
C36 C -0.0107(5) 0.6424(3) 0.0715(3) 0.0833(14) Uani 1 1 d .
H36A H 0.0235 0.5907 0.0351 0.125 Uiso 1 1 calc R
H36B H 0.0567 0.6869 0.0711 0.125 Uiso 1 1 calc R
H36C H -0.0694 0.6860 0.0361 0.125 Uiso 1 1 calc R
C37 C -0.3951(5) 0.5981(4) 0.3627(4) 0.1017(17) Uani 1 1 d .
H37A H -0.4263 0.6442 0.3053 0.152 Uiso 1 1 calc R
H37B H -0.3933 0.6357 0.4133 0.152 Uiso 1 1 calc R
H37C H -0.4496 0.5358 0.3970 0.152 Uiso 1 1 calc R
C38 C -0.0357(5) 0.3682(4) 0.4201(3) 0.0854(15) Uani 1 1 d .
H38A H -0.0999 0.3145 0.4617 0.128 Uiso 1 1 calc R
H38B H -0.0049 0.3977 0.4664 0.128 Uiso 1 1 calc R
H38C H 0.0329 0.3366 0.3802 0.128 Uiso 1 1 calc R
C39 C 0.2309(4) 0.5428(2) 0.1560(3) 0.0541(9) Uani 1 1 d .
C40 C 0.3070(4) 0.5567(3) 0.0553(3) 0.0602(10) Uani 1 1 d .
C41 C 0.4088(4) 0.6245(3) 0.0190(3) 0.0684(12) Uani 1 1 d .
H41A H 0.4581 0.6335 -0.0499 0.082 Uiso 1 1 calc R
C42 C 0.4421(4) 0.6803(3) 0.0788(3) 0.0670(11) Uani 1 1 d .
C43 C 0.3688(4) 0.6643(3) 0.1784(3) 0.0629(11) Uani 1 1 d .
H43A H 0.3905 0.7000 0.2218 0.075 Uiso 1 1 calc R
C44 C 0.2649(4) 0.5984(3) 0.2180(3) 0.0577(10) Uani 1 1 d .
C45 C 0.2771(5) 0.5055(3) -0.0202(3) 0.0744(13) Uani 1 1 d .
H45A H 0.2325 0.4387 0.0189 0.112 Uiso 1 1 calc R
H45B H 0.3542 0.4928 -0.0671 0.112 Uiso 1 1 calc R
H45C H 0.2252 0.5519 -0.0611 0.112 Uiso 1 1 calc R
C46 C 0.5504(5) 0.7577(4) 0.0367(4) 0.0900(15) Uani 1 1 d .
H46A H 0.5806 0.7656 0.0947 0.135 Uiso 1 1 calc R
H46B H 0.5238 0.8257 -0.0015 0.135 Uiso 1 1 calc R
H46C H 0.6171 0.7319 -0.0104 0.135 Uiso 1 1 calc R
C47 C 0.1916(4) 0.5861(3) 0.3289(3) 0.0745(13) Uani 1 1 d .
H47A H 0.2241 0.6358 0.3563 0.112 Uiso 1 1 calc R
H47B H 0.1991 0.5143 0.3721 0.112 Uiso 1 1 calc R
H47C H 0.1042 0.6001 0.3300 0.112 Uiso 1 1 calc R

loop_
_atom_site_aniso_label
_atom_site_aniso_U_11
_atom_site_aniso_U_22
_atom_site_aniso_U_33
_atom_site_aniso_U_23
_atom_site_aniso_U_13
_atom_site_aniso_U_12
Si1 0.0776(8) 0.0256(5) 0.0597(6) -0.0161(4) -0.0247(5) 0.0045(4)
B1 0.097(3) 0.0303(19) 0.0336(18) -0.0132(15) -0.018(2) 0.008(2)
N1 0.172(5) 0.099(3) 0.079(3) -0.016(2) -0.032(3) -0.066(3)
C1 0.067(2) 0.0326(17) 0.0504(19) -0.0165(15) -0.0157(16) 0.0016(16)
C2 0.068(2) 0.0317(17) 0.054(2) -0.0180(15) -0.0163(17) 0.0052(16)
C3 0.071(3) 0.0349(18) 0.054(2) -0.0206(15) -0.0161(17) -0.0030(17)
C4 0.078(3) 0.0307(17) 0.0426(18) -0.0179(14) -0.0122(17) 0.0037(17)
C5 0.074(3) 0.0343(18) 0.057(2) -0.0203(16) -0.0198(18) 0.0106(17)
C6 0.071(3) 0.0347(18) 0.063(2) -0.0218(16) -0.0222(18) 0.0021(17)
C7 0.078(3) 0.0287(17) 0.089(3) -0.0295(19) -0.035(2) 0.0036(17)
C8 0.122(4) 0.046(2) 0.089(3) -0.023(2) -0.063(3) 0.014(2)
C9 0.171(6) 0.075(4) 0.142(5) -0.045(4) -0.109(5) 0.037(4)
C10 0.141(6) 0.088(5) 0.210(9) -0.088(5) -0.115(6) 0.053(5)
C11 0.091(4) 0.079(4) 0.191(7) -0.077(4) -0.061(5) 0.020(3)
C12 0.086(4) 0.049(2) 0.125(4) -0.043(3) -0.041(3) 0.013(2)
C13 0.066(2) 0.0359(18) 0.067(2) -0.0233(17) -0.0179(18) 0.0056(16)
C14 0.103(3) 0.035(2) 0.086(3) -0.030(2) -0.026(2) 0.009(2)
C15 0.102(3) 0.055(3) 0.091(3) -0.051(2) -0.015(3) 0.006(2)
C16 0.085(3) 0.072(3) 0.069(3) -0.035(2) -0.015(2) -0.006(2)
C17 0.089(3) 0.058(2) 0.062(2) -0.023(2) -0.022(2) 0.006(2)
C18 0.081(3) 0.041(2) 0.063(2) -0.0201(18) -0.025(2) 0.0096(18)
C19 0.080(3) 0.0341(18) 0.054(2) -0.0119(16) -0.0301(18) 0.0000(17)
C20 0.097(3) 0.046(2) 0.061(2) -0.0203(19) -0.016(2) -0.016(2)
C21 0.101(3) 0.066(3) 0.062(2) -0.024(2) -0.010(2) -0.021(2)
C22 0.100(3) 0.062(3) 0.053(2) -0.010(2) -0.030(2) -0.017(2)
C23 0.106(3) 0.045(2) 0.066(2) -0.006(2) -0.038(2) -0.023(2)
C24 0.100(3) 0.0374(19) 0.062(2) -0.0164(17) -0.032(2) -0.002(2)
C25 0.126(4) 0.088(4) 0.062(3) -0.009(3) -0.031(3) -0.041(3)
C26 0.111(5) 0.126(5) 0.085(3) -0.037(4) -0.019(3) -0.015(4)
C27 0.109(5) 0.211(9) 0.094(4) -0.027(5) -0.003(4) -0.059(6)
C28 0.171(8) 0.231(11) 0.072(4) -0.018(5) -0.008(4) -0.116(8)
C29 0.208(9) 0.159(7) 0.074(4) -0.007(4) -0.021(5) -0.116(7)
C30 0.095(3) 0.0296(17) 0.049(2) -0.0205(15) -0.0209(19) 0.0065(17)
C31 0.090(3) 0.044(2) 0.058(2) -0.0261(18) -0.017(2) 0.013(2)
C32 0.094(3) 0.065(3) 0.067(3) -0.037(2) -0.014(2) 0.003(2)
C33 0.086(3) 0.061(3) 0.094(3) -0.052(3) -0.034(3) 0.012(2)
C34 0.106(4) 0.041(2) 0.091(3) -0.034(2) -0.046(3) 0.014(2)
C35 0.098(3) 0.0315(18) 0.068(2) -0.0248(17) -0.034(2) 0.0033(19)
C36 0.131(4) 0.048(2) 0.072(3) -0.004(2) -0.044(3) 0.007(2)
C37 0.092(4) 0.099(4) 0.147(5) -0.082(4) -0.036(3) 0.022(3)
C38 0.125(4) 0.072(3) 0.047(2) -0.007(2) -0.014(2) 0.021(3)
C39 0.090(3) 0.0285(17) 0.0471(19) -0.0181(15) -0.0160(18) 0.0051(17)
C40 0.097(3) 0.0301(18) 0.052(2) -0.0172(15) -0.0099(19) -0.0012(18)
C41 0.099(3) 0.043(2) 0.060(2) -0.0252(18) -0.002(2) -0.001(2)
C42 0.089(3) 0.036(2) 0.076(3) -0.0240(19) -0.011(2) 0.0013(19)
C43 0.095(3) 0.0333(19) 0.068(2) -0.0255(17) -0.022(2) 0.0032(19)
C44 0.096(3) 0.0287(17) 0.053(2) -0.0197(15) -0.0195(19) 0.0090(18)
C45 0.124(4) 0.053(2) 0.051(2) -0.0290(18) -0.010(2) -0.012(2)
C46 0.108(4) 0.063(3) 0.098(3) -0.039(3) -0.002(3) -0.014(3)
C47 0.123(4) 0.054(2) 0.054(2) -0.0310(19) -0.017(2) -0.003(2)

loop_
_atom_type_symbol
_atom_type_description
_atom_type_scat_dispersion_real
_atom_type_scat_dispersion_imag
_atom_type_scat_source
C C 0.0033 0.0016 'International Tables Vol C Tables 4.2.6.8 and 6.1.1.4'
H H 0.0000 0.0000 'International Tables Vol C Tables 4.2.6.8 and 6.1.1.4'
N N 0.0061 0.0033 'International Tables Vol C Tables 4.2.6.8 and 6.1.1.4'
B B 0.0013 0.0007 'International Tables Vol C Tables 4.2.6.8 and 6.1.1.4'
Si Si 0.0817 0.0704 'International Tables Vol C Tables 4.2.6.8 and 6.1.1.4'

loop_
_geom_angle_atom_site_label_1
_geom_angle_atom_site_label_2
_geom_angle_atom_site_label_3
_geom_angle
C13 Si1 C1 108.36(15)
C13 Si1 C7 108.55(18)
C1 Si1 C7 109.46(16)
C13 Si1 C19 114.20(17)
C1 Si1 C19 107.46(16)
C7 Si1 C19 108.74(18)
C4 B1 C30 116.2(3)
C4 B1 C39 120.4(3)
C30 B1 C39 123.4(3)
C25 N1 C29 116.3(6)
C2 C1 C6 116.6(3)
C2 C1 Si1 122.5(3)
C6 C1 Si1 120.8(3)
C3 C2 C1 121.7(3)
C4 C3 C2 121.4(3)
C3 C4 C5 117.5(3)
C3 C4 B1 122.2(3)
C5 C4 B1 120.2(3)
C6 C5 C4 120.8(4)
C5 C6 C1 121.9(3)
C8 C7 C12 116.9(4)
C8 C7 Si1 122.1(4)
C12 C7 Si1 120.9(3)
C7 C8 C9 121.5(6)
C10 C9 C8 119.0(6)
C11 C10 C9 121.3(7)
C10 C11 C12 119.0(7)
C7 C12 C11 122.1(5)
C18 C13 C14 115.8(4)
C18 C13 Si1 121.7(3)
C14 C13 Si1 122.5(3)
C15 C14 C13 121.5(4)
C16 C15 C14 120.5(4)
C17 C16 C15 119.4(4)
C16 C17 C18 120.4(4)
C17 C18 C13 122.5(4)
C24 C19 C20 115.1(3)
C24 C19 Si1 124.8(3)
C20 C19 Si1 120.0(3)
C21 C20 C19 123.1(4)
C20 C21 C22 120.7(4)
C23 C22 C21 117.9(4)
C23 C22 C25 122.7(4)
C21 C22 C25 119.4(4)
C22 C23 C24 121.2(4)
C19 C24 C23 122.0(4)
N1 C25 C26 121.2(5)
N1 C25 C22 114.7(6)
C26 C25 C22 124.1(5)
C27 C26 C25 120.6(7)
C26 C27 C28 118.6(8)
C29 C28 C27 119.3(7)
C28 C29 N1 124.0(8)
C31 C30 C35 117.7(4)
C31 C30 B1 121.8(3)
C35 C30 B1 120.5(3)
C32 C31 C30 120.7(4)
C32 C31 C38 117.8(4)
C30 C31 C38 121.4(4)
C33 C32 C31 121.4(4)
C34 C33 C32 117.6(4)
C34 C33 C37 122.1(5)
C32 C33 C37 120.3(5)
C33 C34 C35 122.6(4)
C34 C35 C30 119.9(4)
C34 C35 C36 118.8(4)
C30 C35 C36 121.2(4)
C40 C39 C44 117.4(3)
C40 C39 B1 122.0(3)
C44 C39 B1 120.7(3)
C41 C40 C39 120.1(4)
C41 C40 C45 117.4(3)
C39 C40 C45 122.3(4)
C40 C41 C42 122.8(4)
C43 C42 C41 116.7(4)
C43 C42 C46 120.9(4)
C41 C42 C46 122.3(4)
C42 C43 C44 122.7(4)
C43 C44 C39 120.2(3)
C43 C44 C47 118.3(4)
C39 C44 C47 121.5(4)

loop_
_geom_bond_atom_site_label_1
_geom_bond_atom_site_label_2
_geom_bond_distance
Si1 C13 1.855(4)
Si1 C1 1.863(4)
Si1 C7 1.868(4)
Si1 C19 1.871(4)
B1 C4 1.570(5)
B1 C30 1.571(6)
B1 C39 1.572(6)
N1 C25 1.361(7)
N1 C29 1.368(8)
C1 C2 1.392(5)
C1 C6 1.395(5)
C2 C3 1.391(5)
C3 C4 1.382(5)
C4 C5 1.398(5)
C5 C6 1.390(5)
C7 C8 1.381(6)
C7 C12 1.384(6)
C8 C9 1.390(8)
C9 C10 1.375(9)
C10 C11 1.347(9)
C11 C12 1.389(7)
C13 C18 1.385(5)
C13 C14 1.406(5)
C14 C15 1.378(6)
C15 C16 1.368(6)
C16 C17 1.364(6)
C17 C18 1.374(5)
C19 C24 1.389(5)
C19 C20 1.401(5)
C20 C21 1.375(6)
C21 C22 1.379(6)
C22 C23 1.377(6)
C22 C25 1.488(7)
C23 C24 1.395(6)
C25 C26 1.396(8)
C26 C27 1.355(8)
C27 C28 1.381(12)
C28 C29 1.350(12)
C30 C31 1.402(5)
C30 C35 1.409(5)
C31 C32 1.390(6)
C31 C38 1.510(6)
C32 C33 1.389(6)
C33 C34 1.377(6)
C33 C37 1.516(6)
C34 C35 1.385(6)
C35 C36 1.503(5)
C39 C40 1.403(5)
C39 C44 1.416(5)
C40 C41 1.382(5)
C40 C45 1.516(5)
C41 C42 1.389(6)
C42 C43 1.376(5)
C42 C46 1.511(6)
C43 C44 1.384(5)
C44 C47 1.513(5)

loop_
_cod_related_entry_id
_cod_related_entry_database
_cod_related_entry_code
1 ChemSpider 30659661
